data_4343205
loop_
_publ_author_name
'Wu, Yile'
'Liu, Liu'
'Su, Jue'
'Yan, Kaili'
'Wang, Tao'
'Zhu, Jun'
'Gao, Xiang'
'Gao, Yuxing'
'Zhao, Yufen'

_publ_section_title
;
 Reactivity of Germylene toward Phosphorus-Containing Compounds:
 Nucleophilic Addition and Tautomerism.
;
_journal_issue 9
_journal_name_full 'Inorganic chemistry'
_journal_page_first 4423
_journal_page_last 4430
_journal_paper_doi 10.1021/acs.inorgchem.5b00205
_journal_volume 54
_journal_year 2015
_chemical_formula_sum 'C48 H59 Ge N2 O P S'
_chemical_formula_weight 815.59
_chemical_name_systematic
; 
 ? 
;
_space_group_IT_number 2
_symmetry_cell_setting triclinic
_symmetry_space_group_name_Hall '-P 1'
_symmetry_space_group_name_H-M 'P -1'
_atom_sites_solution_hydrogens geom
_atom_sites_solution_primary direct
_atom_sites_solution_secondary difmap
_audit_creation_method SHELXL-97
_cell_angle_alpha 104.345(2)
_cell_angle_beta 92.580(3)
_cell_angle_gamma 108.515(2)
_cell_formula_units_Z 2
_cell_length_a 9.5906(14)
_cell_length_b 12.0751(17)
_cell_length_c 20.452(3)
_cell_measurement_reflns_used 8616
_cell_measurement_temperature 273(2)
_cell_measurement_theta_max 28.50
_cell_measurement_theta_min 2.36
_cell_volume 2156.1(5)
_computing_cell_refinement 'Bruker SMART'
_computing_data_collection 'Bruker SMART'
_computing_data_reduction 'Bruker SAINT'
_computing_molecular_graphics 'Bruker SHELXTL'
_computing_publication_material 'Bruker SHELXTL'
_computing_structure_refinement 'SHELXL-97 (Sheldrick, 1997)'
_computing_structure_solution 'SHELXS-97 (Sheldrick, 1990)'
_diffrn_ambient_temperature 273(2)
_diffrn_measured_fraction_theta_full 0.972
_diffrn_measured_fraction_theta_max 0.972
_diffrn_measurement_device_type 'CCD area detector'
_diffrn_measurement_method 'phi and omega scans'
_diffrn_radiation_monochromator graphite
_diffrn_radiation_source 'fine-focus sealed tube'
_diffrn_radiation_type MoK\a
_diffrn_radiation_wavelength 0.71073
_diffrn_reflns_av_R_equivalents 0.0146
_diffrn_reflns_av_sigmaI/netI 0.0299
_diffrn_reflns_limit_h_max 7
_diffrn_reflns_limit_h_min -11
_diffrn_reflns_limit_k_max 14
_diffrn_reflns_limit_k_min -14
_diffrn_reflns_limit_l_max 25
_diffrn_reflns_limit_l_min -22
_diffrn_reflns_number 11753
_diffrn_reflns_theta_full 26.00
_diffrn_reflns_theta_max 26.00
_diffrn_reflns_theta_min 1.85
_exptl_absorpt_coefficient_mu 0.833
_exptl_absorpt_correction_type none
_exptl_crystal_colour colorless
_exptl_crystal_density_diffrn 1.256
_exptl_crystal_density_method 'not measured'
_exptl_crystal_description block
_exptl_crystal_F_000 864
_exptl_crystal_size_max 0.30
_exptl_crystal_size_mid 0.22
_exptl_crystal_size_min 0.19
_refine_diff_density_max 0.894
_refine_diff_density_min -0.302
_refine_diff_density_rms '0.066 END'
_refine_ls_extinction_method none
_refine_ls_goodness_of_fit_ref 1.063
_refine_ls_hydrogen_treatment constr
_refine_ls_matrix_type full
_refine_ls_number_parameters 498
_refine_ls_number_reflns 8232
_refine_ls_number_restraints 0
_refine_ls_restrained_S_all 1.063
_refine_ls_R_factor_all 0.0420
_refine_ls_R_factor_gt 0.0382
_refine_ls_shift/su_max 0.017
_refine_ls_shift/su_mean 0.000
_refine_ls_structure_factor_coef Fsqd
_refine_ls_weighting_details 'calc w=1/[\s^2^(Fo^2^)+(0.0791P)^2^+0.2657P] where P=(Fo^2^+2Fc^2^)/3'
_refine_ls_weighting_scheme calc
_refine_ls_wR_factor_gt 0.1122
_refine_ls_wR_factor_ref 0.1144
_reflns_number_gt 7408
_reflns_number_total 8232
_reflns_threshold_expression >2sigma(I)
_cod_data_source_file ic5b00205_si_001.cif
_cod_data_source_block 6a
_cod_depositor_comments
;
The following automatic conversions were performed:

'_symmetry_cell_setting' value 'Triclinic' changed to 'triclinic'
according to
/usr/data/users/saulius/crontab/automatic-downloads/current/ACS/lib/dictionaries/cif_core.dic
dictionary named 'cif_core.dic' version 2.4.2 from 2011-04-26.

Automatic conversion script
Id: cif_fix_values 3271 2015-04-21 07:52:19Z andrius 
;
_cod_original_sg_symbol_H-M P-1
_cod_database_code 4343205

loop_
_symmetry_equiv_pos_as_xyz
'x, y, z'
'-x, -y, -z'

loop_
_atom_site_label
_atom_site_type_symbol
_atom_site_fract_x
_atom_site_fract_y
_atom_site_fract_z
_atom_site_U_iso_or_equiv
_atom_site_adp_type
_atom_site_occupancy
_atom_site_symmetry_multiplicity
_atom_site_calc_flag
_atom_site_refinement_flags
Ge1 Ge 0.69172(2) 0.202973(17) 0.162206(10) 0.02446(9) Uani 1 1 d .
P1 P 0.93742(6) 0.38834(5) 0.29309(3) 0.02697(13) Uani 1 1 d .
S1 S 1.10897(6) 0.34886(6) 0.26303(3) 0.04131(15) Uani 1 1 d .
N1 N 0.57756(18) 0.30643(14) 0.14604(8) 0.0236(3) Uani 1 1 d .
O1 O 0.78796(15) 0.32409(13) 0.24674(7) 0.0280(3) Uani 1 1 d .
N2 N 0.53313(19) 0.12098(15) 0.20989(8) 0.0259(3) Uani 1 1 d .
C30 C 0.9648(2) 0.5488(2) 0.30963(10) 0.0310(4) Uani 1 1 d .
C2 C 0.5029(2) 0.34821(17) 0.19329(10) 0.0255(4) Uani 1 1 d .
C6 C 0.5897(2) 0.34583(18) 0.08478(10) 0.0268(4) Uani 1 1 d .
C18 C 0.4995(2) -0.00626(18) 0.20669(11) 0.0296(4) Uani 1 1 d .
C37 C 0.7567(2) 0.3435(2) 0.39218(11) 0.0334(5) Uani 1 1 d .
H37 H 0.6819 0.3437 0.3617 0.040 Uiso 1 1 calc R
C11 C 0.7190(2) 0.43600(19) 0.07932(10) 0.0299(4) Uani 1 1 d .
C19 C 0.3702(3) -0.0917(2) 0.16629(12) 0.0342(5) Uani 1 1 d .
C3 C 0.4601(2) 0.29560(18) 0.24591(10) 0.0263(4) Uani 1 1 d .
H3 H 0.4276 0.3405 0.2820 0.032 Uiso 1 1 calc R
C36 C 0.8990(2) 0.36118(19) 0.37436(10) 0.0299(4) Uani 1 1 d .
C23 C 0.5937(3) -0.0415(2) 0.24462(11) 0.0349(5) Uani 1 1 d .
C4 C 0.4613(2) 0.18306(18) 0.24975(10) 0.0265(4) Uani 1 1 d .
C1 C 0.4614(3) 0.4571(2) 0.19169(12) 0.0384(5) Uani 1 1 d .
H1A H 0.5053 0.4900 0.1563 0.058 Uiso 1 1 calc R
H1B H 0.4969 0.5174 0.2348 0.058 Uiso 1 1 calc R
H1C H 0.3554 0.4337 0.1829 0.058 Uiso 1 1 calc R
C41 C 1.0084(3) 0.3611(2) 0.42082(12) 0.0400(5) Uani 1 1 d .
H41 H 1.1039 0.3723 0.4097 0.048 Uiso 1 1 calc R
C5 C 0.3805(3) 0.1328(2) 0.30277(12) 0.0395(5) Uani 1 1 d .
H5A H 0.3080 0.0543 0.2814 0.059 Uiso 1 1 calc R
H5B H 0.3318 0.1867 0.3256 0.059 Uiso 1 1 calc R
H5C H 0.4500 0.1253 0.3352 0.059 Uiso 1 1 calc R
C7 C 0.4730(3) 0.29094(19) 0.03105(11) 0.0338(5) Uani 1 1 d .
C35 C 1.1021(3) 0.6329(2) 0.30823(12) 0.0399(5) Uani 1 1 d .
H35 H 1.1810 0.6065 0.2963 0.048 Uiso 1 1 calc R
C10 C 0.7293(3) 0.4688(2) 0.01883(11) 0.0375(5) Uani 1 1 d .
H10 H 0.8152 0.5279 0.0141 0.045 Uiso 1 1 calc R
C16 C 0.8460(3) 0.5020(2) 0.13670(11) 0.0353(5) Uani 1 1 d .
H16 H 0.8175 0.4725 0.1763 0.042 Uiso 1 1 calc R
C31 C 0.8489(3) 0.5905(2) 0.32656(12) 0.0382(5) Uani 1 1 d .
H31 H 0.7558 0.5354 0.3267 0.046 Uiso 1 1 calc R
C21 C 0.4178(3) -0.2449(2) 0.20995(12) 0.0442(6) Uani 1 1 d .
H21 H 0.3878 -0.3246 0.2129 0.053 Uiso 1 1 calc R
C38 C 0.7259(3) 0.3258(2) 0.45455(12) 0.0409(5) Uani 1 1 d .
H38 H 0.6303 0.3133 0.4659 0.049 Uiso 1 1 calc R
C25 C 0.2761(3) -0.0611(2) 0.11601(14) 0.0426(6) Uani 1 1 d .
H25 H 0.3398 0.0104 0.1041 0.051 Uiso 1 1 calc R
C13 C 0.3307(3) 0.1925(2) 0.03371(13) 0.0489(7) Uani 1 1 d .
H13 H 0.3432 0.1694 0.0757 0.059 Uiso 1 1 calc R
C9 C 0.6160(3) 0.4162(2) -0.03391(11) 0.0431(6) Uani 1 1 d .
H9 H 0.6250 0.4399 -0.0739 0.052 Uiso 1 1 calc R
C20 C 0.3298(3) -0.2097(2) 0.17063(13) 0.0420(5) Uani 1 1 d .
H20 H 0.2410 -0.2666 0.1463 0.050 Uiso 1 1 calc R
C28 C 0.7409(3) 0.0447(2) 0.28332(13) 0.0438(6) Uani 1 1 d .
H28 H 0.7461 0.1273 0.2839 0.053 Uiso 1 1 calc R
C32 C 0.8702(3) 0.7129(2) 0.34322(13) 0.0476(6) Uani 1 1 d .
H32 H 0.7919 0.7400 0.3553 0.057 Uiso 1 1 calc R
C8 C 0.4895(3) 0.3289(2) -0.02796(11) 0.0423(6) Uani 1 1 d .
H8 H 0.4127 0.2941 -0.0641 0.051 Uiso 1 1 calc R
C39 C 0.8362(3) 0.3267(2) 0.50018(12) 0.0462(6) Uani 1 1 d .
H39 H 0.8153 0.3152 0.5425 0.055 Uiso 1 1 calc R
C22 C 0.5496(3) -0.1629(2) 0.24487(12) 0.0416(5) Uani 1 1 d .
H22 H 0.6113 -0.1886 0.2694 0.050 Uiso 1 1 calc R
C33 C 1.0067(3) 0.7952(2) 0.34210(13) 0.0511(7) Uani 1 1 d .
H33 H 1.0208 0.8778 0.3533 0.061 Uiso 1 1 calc R
C34 C 1.1219(3) 0.7549(2) 0.32441(14) 0.0513(7) Uani 1 1 d .
H34 H 1.2141 0.8105 0.3233 0.062 Uiso 1 1 calc R
C15 C 0.8737(3) 0.6381(2) 0.15640(13) 0.0494(6) Uani 1 1 d .
H15A H 0.9074 0.6701 0.1192 0.074 Uiso 1 1 calc R
H15B H 0.9478 0.6776 0.1957 0.074 Uiso 1 1 calc R
H15C H 0.7832 0.6525 0.1668 0.074 Uiso 1 1 calc R
C40 C 0.9765(3) 0.3446(3) 0.48352(12) 0.0469(6) Uani 1 1 d .
H40 H 1.0510 0.3456 0.5146 0.056 Uiso 1 1 calc R
C17 C 0.9854(3) 0.4745(3) 0.11778(15) 0.0542(7) Uani 1 1 d .
H17A H 0.9647 0.3882 0.1059 0.081 Uiso 1 1 calc R
H17B H 1.0626 0.5134 0.1559 0.081 Uiso 1 1 calc R
H17C H 1.0169 0.5044 0.0796 0.081 Uiso 1 1 calc R
C29 C 0.7594(4) 0.0403(3) 0.35715(15) 0.0657(9) Uani 1 1 d .
H29A H 0.6806 0.0592 0.3796 0.099 Uiso 1 1 calc R
H29B H 0.8531 0.0986 0.3803 0.099 Uiso 1 1 calc R
H29C H 0.7560 -0.0396 0.3580 0.099 Uiso 1 1 calc R
C24 C 0.2183(3) -0.1645(3) 0.05044(15) 0.0561(7) Uani 1 1 d .
H24A H 0.1511 -0.2347 0.0602 0.084 Uiso 1 1 calc R
H24B H 0.3001 -0.1842 0.0315 0.084 Uiso 1 1 calc R
H24C H 0.1672 -0.1398 0.0183 0.084 Uiso 1 1 calc R
C12 C 0.1980(4) 0.2368(4) 0.0361(3) 0.0949(14) Uani 1 1 d .
H12A H 0.2160 0.3046 0.0755 0.142 Uiso 1 1 calc R
H12B H 0.1105 0.1722 0.0384 0.142 Uiso 1 1 calc R
H12C H 0.1843 0.2615 -0.0042 0.142 Uiso 1 1 calc R
C26 C 0.1462(3) -0.0300(3) 0.14550(18) 0.0682(9) Uani 1 1 d .
H26A H 0.0870 -0.0956 0.1617 0.102 Uiso 1 1 calc R
H26B H 0.0866 -0.0177 0.1108 0.102 Uiso 1 1 calc R
H26C H 0.1829 0.0428 0.1826 0.102 Uiso 1 1 calc R
C27 C 0.8673(3) 0.0189(3) 0.24784(19) 0.0649(8) Uani 1 1 d .
H27A H 0.8661 -0.0609 0.2477 0.097 Uiso 1 1 calc R
H27B H 0.9600 0.0780 0.2715 0.097 Uiso 1 1 calc R
H27C H 0.8557 0.0233 0.2018 0.097 Uiso 1 1 calc R
C14 C 0.3014(6) 0.0811(3) -0.02522(19) 0.1001(16) Uani 1 1 d .
H14A H 0.2967 0.1026 -0.0672 0.150 Uiso 1 1 calc R
H14B H 0.2088 0.0213 -0.0234 0.150 Uiso 1 1 calc R
H14C H 0.3801 0.0486 -0.0226 0.150 Uiso 1 1 calc R
C44 C 0.5289(5) 0.7791(4) 0.4266(2) 0.0831(13) Uani 1 1 d .
H44 H 0.4939 0.8312 0.4094 0.100 Uiso 1 1 calc R
C45 C 0.4735(4) 0.6524(5) 0.39484(16) 0.0863(14) Uani 1 1 d .
H45 H 0.4015 0.6197 0.3568 0.104 Uiso 1 1 calc R
C46 C 0.5287(4) 0.5797(3) 0.42179(18) 0.0696(9) Uani 1 1 d .
H46 H 0.4936 0.4960 0.4027 0.084 Uiso 1 1 calc R
C47 C 0.6345(4) 0.6305(3) 0.47612(17) 0.0654(8) Uani 1 1 d .
H47 H 0.6735 0.5809 0.4937 0.078 Uiso 1 1 calc R
C42 C 0.6943(8) 0.9580(4) 0.5210(3) 0.145(2) Uani 1 1 d .
H42A H 0.6193 0.9795 0.5454 0.218 Uiso 1 1 calc R
H42B H 0.7209 1.0053 0.4891 0.218 Uiso 1 1 calc R
H42C H 0.7803 0.9741 0.5525 0.218 Uiso 1 1 calc R
C43 C 0.6352(4) 0.8243(3) 0.48299(19) 0.0741(10) Uani 1 1 d .
C48 C 0.6844(4) 0.7480(4) 0.50509(17) 0.0687(9) Uani 1 1 d .
H48 H 0.7574 0.7788 0.5427 0.082 Uiso 1 1 calc R

loop_
_atom_site_aniso_label
_atom_site_aniso_U_11
_atom_site_aniso_U_22
_atom_site_aniso_U_33
_atom_site_aniso_U_23
_atom_site_aniso_U_13
_atom_site_aniso_U_12
Ge1 0.02798(14) 0.02638(13) 0.02262(13) 0.00846(9) 0.00796(8) 0.01220(9)
P1 0.0236(3) 0.0340(3) 0.0247(3) 0.0097(2) 0.0042(2) 0.0102(2)
S1 0.0309(3) 0.0558(4) 0.0453(3) 0.0174(3) 0.0138(2) 0.0219(3)
N1 0.0273(8) 0.0246(8) 0.0208(8) 0.0091(6) 0.0041(6) 0.0092(7)
O1 0.0269(7) 0.0336(7) 0.0236(7) 0.0082(6) 0.0024(6) 0.0102(6)
N2 0.0295(9) 0.0247(8) 0.0268(8) 0.0112(7) 0.0079(7) 0.0100(7)
C30 0.0326(11) 0.0359(11) 0.0238(10) 0.0093(8) 0.0016(8) 0.0101(9)
C2 0.0253(10) 0.0239(9) 0.0268(10) 0.0062(8) 0.0020(8) 0.0087(8)
C6 0.0365(11) 0.0271(10) 0.0213(9) 0.0086(8) 0.0042(8) 0.0151(8)
C18 0.0350(11) 0.0262(10) 0.0315(10) 0.0123(8) 0.0123(9) 0.0114(9)
C37 0.0333(11) 0.0404(12) 0.0292(10) 0.0114(9) 0.0050(9) 0.0146(9)
C11 0.0388(12) 0.0302(10) 0.0238(10) 0.0103(8) 0.0079(8) 0.0131(9)
C19 0.0351(12) 0.0306(11) 0.0395(12) 0.0144(9) 0.0100(9) 0.0104(9)
C3 0.0269(10) 0.0281(10) 0.0251(9) 0.0067(8) 0.0064(8) 0.0110(8)
C36 0.0322(11) 0.0331(10) 0.0249(10) 0.0092(8) 0.0030(8) 0.0109(9)
C23 0.0481(13) 0.0305(11) 0.0313(11) 0.0123(9) 0.0087(10) 0.0170(10)
C4 0.0248(10) 0.0304(10) 0.0252(9) 0.0103(8) 0.0054(8) 0.0083(8)
C1 0.0475(14) 0.0371(12) 0.0438(13) 0.0182(10) 0.0168(11) 0.0255(11)
C41 0.0337(12) 0.0534(14) 0.0349(12) 0.0147(11) 0.0019(9) 0.0158(11)
C5 0.0476(14) 0.0408(12) 0.0370(12) 0.0186(10) 0.0204(10) 0.0165(11)
C7 0.0444(13) 0.0290(10) 0.0287(10) 0.0073(8) -0.0018(9) 0.0150(9)
C35 0.0334(12) 0.0425(13) 0.0391(12) 0.0125(10) -0.0006(10) 0.0062(10)
C10 0.0497(14) 0.0393(12) 0.0286(11) 0.0161(9) 0.0125(10) 0.0161(11)
C16 0.0357(12) 0.0369(12) 0.0317(11) 0.0169(9) 0.0055(9) 0.0043(9)
C31 0.0432(13) 0.0424(12) 0.0359(12) 0.0158(10) 0.0133(10) 0.0190(11)
C21 0.0663(17) 0.0269(11) 0.0443(13) 0.0162(10) 0.0139(12) 0.0165(11)
C38 0.0420(13) 0.0504(14) 0.0335(12) 0.0133(10) 0.0139(10) 0.0176(11)
C25 0.0340(12) 0.0321(11) 0.0595(15) 0.0181(11) -0.0018(11) 0.0049(10)
C13 0.0522(15) 0.0393(13) 0.0464(14) 0.0170(11) -0.0164(12) 0.0031(11)
C9 0.0700(17) 0.0455(13) 0.0245(11) 0.0167(10) 0.0095(11) 0.0284(13)
C20 0.0453(14) 0.0296(11) 0.0475(14) 0.0132(10) 0.0102(11) 0.0054(10)
C28 0.0554(15) 0.0344(12) 0.0438(13) 0.0160(10) -0.0062(11) 0.0162(11)
C32 0.0660(18) 0.0455(14) 0.0399(13) 0.0136(11) 0.0140(12) 0.0283(13)
C8 0.0600(16) 0.0413(13) 0.0253(11) 0.0080(9) -0.0061(10) 0.0194(12)
C39 0.0615(17) 0.0562(15) 0.0247(11) 0.0154(10) 0.0106(11) 0.0210(13)
C22 0.0580(15) 0.0335(12) 0.0414(13) 0.0159(10) 0.0083(11) 0.0219(11)
C33 0.0720(19) 0.0342(13) 0.0407(14) 0.0058(10) -0.0014(13) 0.0141(13)
C34 0.0472(15) 0.0425(14) 0.0492(15) 0.0126(12) -0.0074(12) -0.0030(12)
C15 0.0581(16) 0.0376(13) 0.0417(14) 0.0119(11) 0.0008(12) 0.0019(12)
C40 0.0447(14) 0.0627(16) 0.0340(12) 0.0184(11) -0.0061(10) 0.0168(12)
C17 0.0418(15) 0.0708(19) 0.0510(15) 0.0244(14) 0.0097(12) 0.0143(13)
C29 0.099(3) 0.0454(15) 0.0494(16) 0.0161(13) -0.0225(16) 0.0221(16)
C24 0.0575(17) 0.0555(16) 0.0549(16) 0.0176(13) -0.0037(13) 0.0184(14)
C12 0.0393(18) 0.089(3) 0.156(4) 0.062(3) -0.001(2) 0.0010(17)
C26 0.0520(17) 0.0579(18) 0.087(2) -0.0004(16) -0.0111(16) 0.0263(15)
C27 0.0470(17) 0.0664(19) 0.089(2) 0.0344(18) 0.0032(16) 0.0210(15)
C14 0.144(4) 0.0464(18) 0.065(2) 0.0013(16) -0.008(2) -0.014(2)
C44 0.107(3) 0.121(3) 0.076(2) 0.062(3) 0.057(2) 0.080(3)
C45 0.0459(18) 0.169(4) 0.0353(15) 0.010(2) 0.0056(13) 0.039(2)
C46 0.0559(19) 0.067(2) 0.073(2) 0.0019(17) 0.0237(17) 0.0145(16)
C47 0.0577(19) 0.091(3) 0.0616(19) 0.0305(18) 0.0202(15) 0.0355(18)
C42 0.210(7) 0.077(3) 0.124(4) 0.010(3) 0.068(5) 0.024(4)
C43 0.081(2) 0.067(2) 0.065(2) 0.0133(17) 0.0356(19) 0.0132(18)
C48 0.0480(17) 0.100(3) 0.0542(18) 0.0123(18) 0.0111(14) 0.0260(18)

loop_
_atom_type_symbol
_atom_type_description
_atom_type_scat_dispersion_real
_atom_type_scat_dispersion_imag
_atom_type_scat_source
C C 0.0033 0.0016 'International Tables Vol C Tables 4.2.6.8 and 6.1.1.4'
H H 0.0000 0.0000 'International Tables Vol C Tables 4.2.6.8 and 6.1.1.4'
N N 0.0061 0.0033 'International Tables Vol C Tables 4.2.6.8 and 6.1.1.4'
O O 0.0106 0.0060 'International Tables Vol C Tables 4.2.6.8 and 6.1.1.4'
P P 0.1023 0.0942 'International Tables Vol C Tables 4.2.6.8 and 6.1.1.4'
S S 0.1246 0.1234 'International Tables Vol C Tables 4.2.6.8 and 6.1.1.4'
Ge Ge 0.1547 1.8001 'International Tables Vol C Tables 4.2.6.8 and 6.1.1.4'

loop_
_geom_angle_atom_site_label_1
_geom_angle_atom_site_label_2
_geom_angle_atom_site_label_3
_geom_angle
O1 Ge1 N2 90.31(6)
O1 Ge1 N1 88.94(6)
N2 Ge1 N1 89.89(7)
O1 P1 C36 104.59(9)
O1 P1 C30 104.57(9)
C36 P1 C30 102.37(10)
O1 P1 S1 118.41(6)
C36 P1 S1 112.61(8)
C30 P1 S1 112.70(8)
C2 N1 C6 120.43(16)
C2 N1 Ge1 120.64(13)
C6 N1 Ge1 118.62(13)
P1 O1 Ge1 143.24(9)
C4 N2 C18 118.10(16)
C4 N2 Ge1 120.88(13)
C18 N2 Ge1 120.86(13)
C31 C30 C35 118.6(2)
C31 C30 P1 119.86(17)
C35 C30 P1 121.52(18)
N1 C2 C3 123.00(18)
N1 C2 C1 119.82(18)
C3 C2 C1 117.18(18)
C11 C6 C7 120.96(18)
C11 C6 N1 119.62(18)
C7 C6 N1 119.40(18)
C23 C18 C19 121.06(19)
C23 C18 N2 120.00(19)
C19 C18 N2 118.93(18)
C38 C37 C36 120.5(2)
C10 C11 C6 118.2(2)
C10 C11 C16 118.53(19)
C6 C11 C16 123.25(18)
C20 C19 C18 118.1(2)
C20 C19 C25 118.9(2)
C18 C19 C25 122.93(19)
C4 C3 C2 126.37(18)
C41 C36 C37 118.6(2)
C41 C36 P1 121.81(17)
C37 C36 P1 119.52(16)
C22 C23 C18 117.8(2)
C22 C23 C28 119.2(2)
C18 C23 C28 123.00(19)
N2 C4 C3 122.84(18)
N2 C4 C5 119.96(18)
C3 C4 C5 117.18(18)
C40 C41 C36 120.3(2)
C8 C7 C6 118.0(2)
C8 C7 C13 118.5(2)
C6 C7 C13 123.46(19)
C34 C35 C30 120.4(2)
C9 C10 C11 121.4(2)
C11 C16 C17 111.0(2)
C11 C16 C15 110.58(19)
C17 C16 C15 111.4(2)
C32 C31 C30 120.6(2)
C22 C21 C20 119.8(2)
C37 C38 C39 120.1(2)
C26 C25 C19 113.0(2)
C26 C25 C24 109.2(2)
C19 C25 C24 111.4(2)
C14 C13 C7 111.0(3)
C14 C13 C12 110.6(3)
C7 C13 C12 112.0(2)
C8 C9 C10 120.0(2)
C21 C20 C19 121.4(2)
C23 C28 C27 110.6(2)
C23 C28 C29 112.4(2)
C27 C28 C29 110.1(2)
C33 C32 C31 120.3(3)
C9 C8 C7 121.4(2)
C40 C39 C38 120.1(2)
C21 C22 C23 121.4(2)
C34 C33 C32 119.7(2)
C33 C34 C35 120.4(2)
C39 C40 C41 120.4(2)
C43 C44 C45 119.4(3)
C46 C45 C44 118.0(3)
C47 C46 C45 119.3(4)
C48 C47 C46 121.9(4)
C48 C43 C44 118.7(4)
C48 C43 C42 119.3(5)
C44 C43 C42 122.0(5)
C47 C48 C43 122.6(4)

loop_
_geom_bond_atom_site_label_1
_geom_bond_atom_site_label_2
_geom_bond_distance
Ge1 O1 1.9303(14)
Ge1 N2 1.9750(16)
Ge1 N1 1.9773(16)
P1 O1 1.5369(14)
P1 C36 1.804(2)
P1 C30 1.812(2)
P1 S1 1.9380(8)
N1 C2 1.324(3)
N1 C6 1.443(2)
N2 C4 1.333(3)
N2 C18 1.450(2)
C30 C31 1.383(3)
C30 C35 1.391(3)
C2 C3 1.394(3)
C2 C1 1.497(3)
C6 C11 1.396(3)
C6 C7 1.399(3)
C18 C23 1.394(3)
C18 C19 1.399(3)
C37 C38 1.374(3)
C37 C36 1.393(3)
C11 C10 1.388(3)
C11 C16 1.512(3)
C19 C20 1.380(3)
C19 C25 1.525(3)
C3 C4 1.384(3)
C36 C41 1.384(3)
C23 C22 1.392(3)
C23 C28 1.504(3)
C4 C5 1.499(3)
C41 C40 1.379(3)
C7 C8 1.392(3)
C7 C13 1.512(3)
C35 C34 1.376(4)
C10 C9 1.365(3)
C16 C17 1.521(4)
C16 C15 1.523(3)
C31 C32 1.376(3)
C21 C22 1.364(4)
C21 C20 1.369(4)
C38 C39 1.374(4)
C25 C26 1.520(4)
C25 C24 1.526(4)
C13 C14 1.505(4)
C13 C12 1.528(5)
C9 C8 1.365(4)
C28 C27 1.516(4)
C28 C29 1.528(4)
C32 C33 1.374(4)
C39 C40 1.367(4)
C33 C34 1.370(4)
C44 C43 1.378(6)
C44 C45 1.415(6)
C45 C46 1.365(6)
C46 C47 1.344(5)
C47 C48 1.312(5)
C42 C43 1.513(6)
C43 C48 1.319(5)
